data_7715494
loop_
_publ_author_name
'Dune&#x15f;, Gabriel'
'Chapple, Peter M.'
'Kahlal, Samia'
'Roisnel, Thierry'
'Carpentier, Jean-Fran&#xe7;ois'
'Saillard, Jean-Yves'
'Sarazin, Yann'

_publ_section_title
;
 Barium phosphidoboranes and related calcium complexes.
;
_journal_issue 16
_journal_name_full 'Dalton transactions (Cambridge, England : 2003)'
_journal_page_first 6892
_journal_page_last 6905
_journal_paper_doi 10.1039/d4dt00487f
_journal_volume 53
_journal_year 2024
_chemical_compound_source 'synthesis as described'
_chemical_formula_moiety 'C70 H40 B2 Ba F30 O2 P2, C7 H8'
_chemical_formula_sum 'C77 H48 B2 Ba F30 O2 P2'
_chemical_formula_weight 1796.05
_space_group_crystal_system monoclinic
_space_group_IT_number 15
_space_group_name_Hall '-C 2yc'
_space_group_name_H-M_alt 'C 1 2/c 1'
_atom_sites_solution_hydrogens geom
_atom_sites_solution_primary dual
_audit_update_record
;
2024-03-18 deposited with the CCDC.	2024-03-21 downloaded from the CCDC.
;
_cell_angle_alpha 90
_cell_angle_beta 107.6180(10)
_cell_angle_gamma 90
_cell_formula_units_Z 8
_cell_length_a 49.3823(17)
_cell_length_b 14.4529(5)
_cell_length_c 21.5081(8)
_cell_measurement_reflns_used 9943
_cell_measurement_temperature 150(2)
_cell_measurement_theta_max 27.1084
_cell_measurement_theta_min 2.3321
_cell_measurement_wavelength 0.710730
_cell_volume 14630.7(9)
_computing_cell_refinement 'APEX3 (Bruker, 2015)'
_computing_data_collection 'Bruker APEX3 (Bruker, 2015)'
_computing_data_reduction 'SAINT (Bruker, 2014)'
_computing_molecular_graphics
;
   'SXGRAPH (L. Farrugia, 1999), Mercury (CSD, 2020)'
;
_computing_publication_material 'CRYSCALC (T. Roisnel, local program, 2024)'
_computing_structure_refinement 'SHELXL-2019_2 (Sheldrick, 2019)'
_computing_structure_solution 'SHELXT 2018_2 (Sheldrick, 2018)'
_diffrn_ambient_temperature 150(2)
_diffrn_detector 'CCD plate'
_diffrn_detector_area_resol_mean 7.39
_diffrn_measured_fraction_theta_full 0.994
_diffrn_measured_fraction_theta_max 0.976
_diffrn_measurement_device_type 'APEXII Bruker-AXS'
_diffrn_measurement_method 'CCD rotation images, thin slices'
_diffrn_orient_matrix_UB_11 0.0054089
_diffrn_orient_matrix_UB_12 0.0529972
_diffrn_orient_matrix_UB_13 -0.0236880
_diffrn_orient_matrix_UB_21 -0.0200143
_diffrn_orient_matrix_UB_22 0.0040371
_diffrn_orient_matrix_UB_23 -0.0292758
_diffrn_orient_matrix_UB_31 -0.0046471
_diffrn_orient_matrix_UB_32 0.0442974
_diffrn_orient_matrix_UB_33 0.0310083
_diffrn_radiation_monochromator graphite
_diffrn_radiation_probe x-ray
_diffrn_radiation_source 'fine-focus sealed tube'
_diffrn_radiation_type MoK\a
_diffrn_radiation_wavelength 0.71073
_diffrn_reflns_av_R_equivalents 0.0331
_diffrn_reflns_av_unetI/netI 0.0492
_diffrn_reflns_limit_h_max 48
_diffrn_reflns_limit_h_min -64
_diffrn_reflns_limit_k_max 18
_diffrn_reflns_limit_k_min -17
_diffrn_reflns_limit_l_max 27
_diffrn_reflns_limit_l_min -27
_diffrn_reflns_number 43203
_diffrn_reflns_theta_full 25.242
_diffrn_reflns_theta_max 27.514
_diffrn_reflns_theta_min 2.205
_diffrn_source_current 1.0
_diffrn_source_power 50.0
_diffrn_source_voltage 50.0
_exptl_absorpt_coefficient_mu 0.711
_exptl_absorpt_correction_T_max 0.849
_exptl_absorpt_correction_T_min 0.697
_exptl_absorpt_correction_type multi-scan
_exptl_absorpt_process_details
;
  [Sheldrick, G.M. (2014). SADABS Bruker AXS Inc., Madison, Wisconsin, USA]
;
_exptl_crystal_colour colourless
_exptl_crystal_density_diffrn 1.631
_exptl_crystal_description prism
_exptl_crystal_F_000 7136
_exptl_crystal_size_max 0.520
_exptl_crystal_size_mid 0.330
_exptl_crystal_size_min 0.230
_refine_diff_density_max 1.038
_refine_diff_density_min -0.689
_refine_diff_density_rms 0.081
_refine_ls_extinction_method none
_refine_ls_goodness_of_fit_ref 1.013
_refine_ls_hydrogen_treatment constr
_refine_ls_matrix_type full
_refine_ls_number_parameters 1042
_refine_ls_number_reflns 16431
_refine_ls_number_restraints 144
_refine_ls_restrained_S_all 1.021
_refine_ls_R_factor_all 0.0671
_refine_ls_R_factor_gt 0.0429
_refine_ls_shift/su_max 0.012
_refine_ls_shift/su_mean 0.000
_refine_ls_structure_factor_coef Fsqd
_refine_ls_weighting_details 'w=1/[\s^2^(Fo^2^)+(0.0776P)^2^+1.7129P] where P=(Fo^2^+2Fc^2^)/3'
_refine_ls_weighting_scheme calc
_refine_ls_wR_factor_gt 0.1138
_refine_ls_wR_factor_ref 0.1302
_reflns_number_gt 12168
_reflns_number_total 16431
_reflns_threshold_expression >2sigma(I)
_cod_data_source_file d4dt00487f2.cif
_cod_data_source_block 8
_cod_depositor_comments 'Adding full bibliography for 7715491--7715494.cif.'
_cod_original_sg_symbol_H-M 'C 2/c'
_cod_database_code 7715494

loop_
_space_group_symop_operation_xyz
'x, y, z'
'-x, y, -z+1/2'
'x+1/2, y+1/2, z'
'-x+1/2, y+1/2, -z+1/2'
'-x, -y, -z'
'x, -y, z-1/2'
'-x+1/2, -y+1/2, -z'
'x+1/2, -y+1/2, z-1/2'

loop_
_atom_site_label
_atom_site_type_symbol
_atom_site_fract_x
_atom_site_fract_y
_atom_site_fract_z
_atom_site_U_iso_or_equiv
_atom_site_adp_type
_atom_site_occupancy
_atom_site_site_symmetry_order
_atom_site_calc_flag
_atom_site_refinement_flags_posn
_atom_site_refinement_flags_adp
_atom_site_refinement_flags_occupancy
_atom_site_disorder_assembly
_atom_site_disorder_group
Ba1 Ba 0.37385(2) 0.28215(2) 0.40135(2) 0.02809(7) Uani 1 1 d . . . . .
O1 O 0.35463(5) 0.15318(17) 0.31319(11) 0.0418(6) Uani 1 1 d . . . . .
C2 C 0.33573(8) 0.0742(3) 0.30793(19) 0.0478(9) Uani 1 1 d . . . . .
H2A H 0.327328 0.075947 0.344268 0.057 Uiso 1 1 calc R U . . .
H2B H 0.346844 0.016300 0.311868 0.057 Uiso 1 1 calc R U . . .
C3 C 0.31246(8) 0.0740(3) 0.24454(19) 0.0492(10) Uani 1 1 d . . . . .
H3A H 0.299672 0.127188 0.243314 0.059 Uiso 1 1 calc R U . . .
H3B H 0.301169 0.016582 0.241002 0.059 Uiso 1 1 calc R U . . .
C4 C 0.32431(8) 0.0801(3) 0.18675(18) 0.0465(9) Uani 1 1 d . . . . .
H4A H 0.334407 0.022089 0.183345 0.056 Uiso 1 1 calc R U . . .
H4B H 0.308509 0.088084 0.145860 0.056 Uiso 1 1 calc R U . . .
C5 C 0.34448(7) 0.1607(3) 0.19564(17) 0.0420(9) Uani 1 1 d . . . . .
H5A H 0.333881 0.219373 0.193503 0.050 Uiso 1 1 calc R U . . .
H5B H 0.353366 0.161043 0.160101 0.050 Uiso 1 1 calc R U . . .
C6 C 0.36727(7) 0.1535(3) 0.26080(16) 0.0428(9) Uani 1 1 d . . . . .
H6A H 0.378295 0.095939 0.262286 0.051 Uiso 1 1 calc R U . . .
H6B H 0.380471 0.206573 0.266246 0.051 Uiso 1 1 calc R U . . .
O11A O 0.41894(5) 0.3300(2) 0.36556(13) 0.0499(7) Uani 0.5 1 d . . P A 1
C12A C 0.42943(11) 0.4229(3) 0.3618(3) 0.0778(16) Uani 0.5 1 d . . P A 1
H12A H 0.413022 0.461749 0.338181 0.093 Uiso 0.5 1 calc R U P A 1
H12B H 0.436539 0.447354 0.406851 0.093 Uiso 0.5 1 calc R U P A 1
C13A C 0.4480(3) 0.4343(12) 0.3361(7) 0.091(3) Uani 0.5 1 d . U P A 1
H13A H 0.457892 0.492514 0.354052 0.109 Uiso 0.5 1 calc R U P A 1
H13B H 0.438372 0.445557 0.289224 0.109 Uiso 0.5 1 calc R U P A 1
C14A C 0.4710(3) 0.3625(12) 0.3398(7) 0.077(3) Uani 0.5 1 d . U P A 1
H14A H 0.477338 0.366684 0.300402 0.092 Uiso 0.5 1 calc R U P A 1
H14B H 0.487631 0.374871 0.378414 0.092 Uiso 0.5 1 calc R U P A 1
C15A C 0.4598(4) 0.2679(13) 0.3448(8) 0.089(3) Uani 0.5 1 d . U P A 1
H15A H 0.451840 0.242810 0.300134 0.106 Uiso 0.5 1 calc R U P A 1
H15B H 0.475967 0.227750 0.368033 0.106 Uiso 0.5 1 calc R U P A 1
C16A C 0.44056(11) 0.2621(4) 0.3742(3) 0.0797(17) Uani 0.5 1 d . . P A 1
H16A H 0.450634 0.258783 0.421511 0.096 Uiso 0.5 1 calc R U P A 1
H16B H 0.430893 0.201836 0.361704 0.096 Uiso 0.5 1 calc R U P A 1
O11B O 0.41894(5) 0.3300(2) 0.36556(13) 0.0499(7) Uani 0.5 1 d . . P A 2
C12B C 0.42943(11) 0.4229(3) 0.3618(3) 0.0778(16) Uani 0.5 1 d . . P A 2
H12C H 0.443971 0.438589 0.403468 0.093 Uiso 0.5 1 calc R U P A 2
H12D H 0.413610 0.467697 0.354838 0.093 Uiso 0.5 1 calc R U P A 2
C13B C 0.4425(3) 0.4302(9) 0.3052(5) 0.060(2) Uani 0.5 1 d . U P A 2
H13C H 0.427615 0.419878 0.263146 0.071 Uiso 0.5 1 calc R U P A 2
H13D H 0.450424 0.493063 0.304458 0.071 Uiso 0.5 1 calc R U P A 2
C14B C 0.4656(3) 0.3598(11) 0.3136(6) 0.063(2) Uani 0.5 1 d . U P A 2
H14C H 0.481416 0.372784 0.353743 0.076 Uiso 0.5 1 calc R U P A 2
H14D H 0.473155 0.361326 0.275905 0.076 Uiso 0.5 1 calc R U P A 2
C15B C 0.4526(3) 0.2651(10) 0.3185(5) 0.060(2) Uani 0.5 1 d . U P A 2
H15C H 0.437412 0.251854 0.277425 0.072 Uiso 0.5 1 calc R U P A 2
H15D H 0.467383 0.216739 0.324522 0.072 Uiso 0.5 1 calc R U P A 2
C16B C 0.44056(11) 0.2621(4) 0.3742(3) 0.0797(17) Uani 0.5 1 d . . P A 2
H16C H 0.432538 0.199931 0.376774 0.096 Uiso 0.5 1 calc R U P A 2
H16D H 0.455805 0.273702 0.415497 0.096 Uiso 0.5 1 calc R U P A 2
P1 P 0.33256(2) 0.45372(6) 0.32576(4) 0.02703(18) Uani 1 1 d . . . . .
C21 C 0.35740(7) 0.5387(2) 0.30987(16) 0.0311(7) Uani 1 1 d . . . . .
C22 C 0.37070(7) 0.6063(2) 0.35421(17) 0.0383(8) Uani 1 1 d . . . . .
H22 H 0.365369 0.614475 0.392749 0.046 Uiso 1 1 calc R U . . .
C23 C 0.39172(8) 0.6625(3) 0.3435(2) 0.0495(10) Uani 1 1 d . . . . .
H23 H 0.400512 0.708448 0.374700 0.059 Uiso 1 1 calc R U . . .
C24 C 0.39987(8) 0.6522(3) 0.2883(2) 0.0516(10) Uani 1 1 d . . . . .
H24 H 0.414179 0.690801 0.280974 0.062 Uiso 1 1 calc R U . . .
C25 C 0.38707(8) 0.5855(3) 0.24385(19) 0.0481(10) Uani 1 1 d . . . . .
H25 H 0.392681 0.577806 0.205629 0.058 Uiso 1 1 calc R U . . .
C26 C 0.36615(7) 0.5292(3) 0.25375(17) 0.0390(8) Uani 1 1 d . . . . .
H26 H 0.357555 0.483390 0.222258 0.047 Uiso 1 1 calc R U . . .
C27 C 0.30716(6) 0.4366(2) 0.24481(14) 0.0294(7) Uani 1 1 d . . . . .
C28 C 0.30013(7) 0.5046(2) 0.19630(15) 0.0351(7) Uani 1 1 d . . . . .
H28 H 0.308946 0.563646 0.204811 0.042 Uiso 1 1 calc R U . . .
C29 C 0.28036(8) 0.4872(3) 0.13556(17) 0.0453(9) Uani 1 1 d . . . . .
H29 H 0.275753 0.534361 0.103256 0.054 Uiso 1 1 calc R U . . .
C30 C 0.26752(8) 0.4015(3) 0.12245(18) 0.0523(11) Uani 1 1 d . . . . .
H30 H 0.253972 0.389752 0.081276 0.063 Uiso 1 1 calc R U . . .
C31 C 0.27447(8) 0.3328(3) 0.16958(18) 0.0446(9) Uani 1 1 d . . . . .
H31 H 0.265772 0.273647 0.160471 0.053 Uiso 1 1 calc R U . . .
C32 C 0.29426(7) 0.3501(2) 0.23057(16) 0.0345(7) Uani 1 1 d . . . . .
H32 H 0.298929 0.302530 0.262516 0.041 Uiso 1 1 calc R U . . .
B41 B 0.31043(7) 0.5145(2) 0.38289(16) 0.0255(7) Uani 1 1 d . . . . .
C42 C 0.29604(7) 0.6064(2) 0.34178(15) 0.0272(7) Uani 1 1 d . . . . .
C43 C 0.30728(7) 0.6954(2) 0.35386(16) 0.0320(7) Uani 1 1 d . . . . .
C44 C 0.29666(8) 0.7716(2) 0.31626(18) 0.0371(8) Uani 1 1 d . . . . .
C45 C 0.27340(8) 0.7622(2) 0.26216(18) 0.0388(8) Uani 1 1 d . . . . .
C46 C 0.26125(7) 0.6763(2) 0.24778(16) 0.0336(7) Uani 1 1 d . . . . .
C47 C 0.27240(7) 0.6017(2) 0.28676(15) 0.0298(7) Uani 1 1 d . . . . .
F48 F 0.32986(4) 0.71288(12) 0.40626(10) 0.0404(5) Uani 1 1 d . . . . .
F49 F 0.30865(5) 0.85524(13) 0.33186(11) 0.0510(6) Uani 1 1 d . . . . .
F50 F 0.26291(5) 0.83591(14) 0.22422(11) 0.0525(6) Uani 1 1 d . . . . .
F51 F 0.23827(4) 0.66600(15) 0.19457(9) 0.0455(5) Uani 1 1 d . . . . .
F52 F 0.25842(4) 0.52095(12) 0.26941(8) 0.0326(4) Uani 1 1 d . . . . .
C53 C 0.28769(6) 0.4378(2) 0.39568(14) 0.0254(6) Uani 1 1 d . . . . .
C54 C 0.26006(6) 0.4580(2) 0.39631(14) 0.0286(7) Uani 1 1 d . . . . .
C55 C 0.24186(6) 0.3936(2) 0.40956(15) 0.0315(7) Uani 1 1 d . . . . .
C56 C 0.25060(7) 0.3049(2) 0.42465(15) 0.0317(7) Uani 1 1 d . . . . .
C57 C 0.27810(7) 0.2814(2) 0.42894(15) 0.0291(7) Uani 1 1 d . . . . .
C58 C 0.29528(6) 0.3472(2) 0.41484(14) 0.0264(6) Uani 1 1 d . . . . .
F59 F 0.24918(4) 0.54394(13) 0.38279(9) 0.0354(4) Uani 1 1 d . . . . .
F60 F 0.21504(4) 0.41801(14) 0.40622(10) 0.0427(5) Uani 1 1 d . . . . .
F61 F 0.23275(4) 0.24088(14) 0.43578(10) 0.0422(5) Uani 1 1 d . . . . .
F62 F 0.28765(4) 0.19546(13) 0.44633(10) 0.0395(5) Uani 1 1 d . . . . .
F63 F 0.32261(4) 0.31787(13) 0.42293(9) 0.0340(4) Uani 1 1 d . . . . .
C64 C 0.33091(7) 0.5381(2) 0.45809(14) 0.0287(7) Uani 1 1 d . . . . .
C65 C 0.31972(7) 0.5938(2) 0.49761(16) 0.0335(7) Uani 1 1 d . . . . .
C66 C 0.33442(8) 0.6208(2) 0.56046(17) 0.0400(8) Uani 1 1 d . . . . .
C67 C 0.36166(8) 0.5897(3) 0.58806(16) 0.0409(9) Uani 1 1 d . . . . .
C68 C 0.37342(7) 0.5319(3) 0.55363(16) 0.0384(8) Uani 1 1 d . . . . .
C69 C 0.35792(7) 0.5078(2) 0.49046(15) 0.0305(7) Uani 1 1 d . . . . .
F70 F 0.29317(4) 0.62735(14) 0.47380(9) 0.0441(5) Uani 1 1 d . . . . .
F71 F 0.32249(5) 0.67811(16) 0.59324(10) 0.0543(6) Uani 1 1 d . . . . .
F72 F 0.37658(5) 0.61737(16) 0.64852(9) 0.0559(6) Uani 1 1 d . . . . .
F73 F 0.39983(5) 0.49876(16) 0.58036(10) 0.0552(6) Uani 1 1 d . . . . .
F74 F 0.37245(4) 0.45181(13) 0.45955(9) 0.0372(4) Uani 1 1 d . . . . .
P2 P 0.39386(2) 0.11598(6) 0.50712(4) 0.02704(18) Uani 1 1 d . . . . .
C121 C 0.36983(6) 0.0187(2) 0.50310(14) 0.0298(7) Uani 1 1 d . . . . .
C122 C 0.34202(7) 0.0396(2) 0.50127(16) 0.0354(8) Uani 1 1 d . . . . .
H122 H 0.336090 0.102377 0.499541 0.042 Uiso 1 1 calc R U . . .
C123 C 0.32295(8) -0.0308(3) 0.50196(19) 0.0493(10) Uani 1 1 d . . . . .
H123 H 0.304151 -0.016135 0.501575 0.059 Uiso 1 1 calc R U . . .
C124 C 0.33134(9) -0.1219(3) 0.5032(2) 0.0554(11) Uani 1 1 d . . . . .
H124 H 0.318271 -0.169968 0.503547 0.066 Uiso 1 1 calc R U . . .
C125 C 0.35851(9) -0.1433(3) 0.50391(19) 0.0501(10) Uani 1 1 d . . . . .
H125 H 0.364120 -0.206286 0.504558 0.060 Uiso 1 1 calc R U . . .
C126 C 0.37776(8) -0.0740(2) 0.50371(16) 0.0394(8) Uani 1 1 d . . . . .
H126 H 0.396485 -0.089599 0.503984 0.047 Uiso 1 1 calc R U . . .
C127 C 0.42078(7) 0.0701(2) 0.47250(15) 0.0351(8) Uani 1 1 d . . . . .
C128 C 0.41195(8) 0.0223(3) 0.41404(17) 0.0501(10) Uani 1 1 d . . . . .
H128 H 0.392453 0.006688 0.395834 0.060 Uiso 1 1 calc R U . . .
C129 C 0.43128(10) -0.0032(4) 0.3816(2) 0.0684(14) Uani 1 1 d . . . . .
H129 H 0.425001 -0.037029 0.341976 0.082 Uiso 1 1 calc R U . . .
C130 C 0.45918(10) 0.0203(4) 0.4066(2) 0.0744(15) Uani 1 1 d . . . . .
H130 H 0.472196 0.003456 0.383852 0.089 Uiso 1 1 calc R U . . .
C131 C 0.46878(9) 0.0682(3) 0.4647(2) 0.0588(12) Uani 1 1 d . . . . .
H131 H 0.488335 0.083352 0.482188 0.071 Uiso 1 1 calc R U . . .
C132 C 0.44956(7) 0.0942(3) 0.49727(18) 0.0415(9) Uani 1 1 d . . . . .
H132 H 0.456001 0.128490 0.536673 0.050 Uiso 1 1 calc R U . . .
B141 B 0.41162(7) 0.1462(3) 0.60408(16) 0.0251(7) Uani 1 1 d . . . . .
C142 C 0.38462(6) 0.1798(2) 0.62947(14) 0.0264(6) Uani 1 1 d . . . . .
C143 C 0.37913(7) 0.1506(2) 0.68654(15) 0.0294(7) Uani 1 1 d . . . . .
C144 C 0.35597(7) 0.1796(2) 0.70443(16) 0.0330(7) Uani 1 1 d . . . . .
C145 C 0.33713(7) 0.2423(2) 0.66701(17) 0.0337(7) Uani 1 1 d . . . . .
C146 C 0.34228(7) 0.2779(2) 0.61253(16) 0.0310(7) Uani 1 1 d . . . . .
C147 C 0.36560(6) 0.2463(2) 0.59574(14) 0.0269(6) Uani 1 1 d . . . . .
F148 F 0.39720(4) 0.09455(13) 0.72916(9) 0.0381(4) Uani 1 1 d . . . . .
F149 F 0.35197(5) 0.14823(14) 0.76001(10) 0.0469(5) Uani 1 1 d . . . . .
F150 F 0.31452(4) 0.27023(14) 0.68432(11) 0.0469(5) Uani 1 1 d . . . . .
F151 F 0.32506(4) 0.34306(14) 0.57634(10) 0.0422(5) Uani 1 1 d . . . . .
F152 F 0.36970(4) 0.29011(12) 0.54278(9) 0.0336(4) Uani 1 1 d . . . . .
C153 C 0.42784(6) 0.0511(2) 0.63715(14) 0.0282(7) Uani 1 1 d . . . . .
C154 C 0.41368(6) -0.0283(2) 0.64708(15) 0.0320(7) Uani 1 1 d . . . . .
C155 C 0.42611(7) -0.1126(3) 0.66647(17) 0.0400(8) Uani 1 1 d . . . . .
C156 C 0.45509(8) -0.1225(3) 0.67829(19) 0.0481(10) Uani 1 1 d . . . . .
C157 C 0.47049(7) -0.0467(3) 0.67146(18) 0.0455(9) Uani 1 1 d . . . . .
C158 C 0.45711(7) 0.0367(3) 0.65229(15) 0.0352(8) Uani 1 1 d . . . . .
F159 F 0.38523(4) -0.02549(13) 0.63748(9) 0.0338(4) Uani 1 1 d . . . . .
F160 F 0.41060(5) -0.18640(15) 0.67280(12) 0.0537(6) Uani 1 1 d . . . . .
F163 F 0.47470(4) 0.10720(15) 0.64878(10) 0.0427(5) Uani 1 1 d . . . . .
C164 C 0.43193(6) 0.2388(2) 0.61754(15) 0.0285(7) Uani 1 1 d . . . . .
C165 C 0.44585(6) 0.2640(2) 0.68227(16) 0.0326(7) Uani 1 1 d . . . . .
C166 C 0.46034(7) 0.3451(3) 0.70119(17) 0.0391(8) Uani 1 1 d . . . . .
C167 C 0.46193(7) 0.4087(3) 0.6547(2) 0.0454(9) Uani 1 1 d . . . . .
C168 C 0.44929(7) 0.3867(3) 0.59031(19) 0.0440(9) Uani 1 1 d . . . . .
C169 C 0.43499(6) 0.3046(2) 0.57423(15) 0.0335(7) Uani 1 1 d . . . . .
F170 F 0.44488(4) 0.20600(14) 0.73075(9) 0.0394(5) Uani 1 1 d . . . . .
F171 F 0.47272(4) 0.36456(16) 0.76460(10) 0.0517(6) Uani 1 1 d . . . . .
F172 F 0.47578(5) 0.48940(16) 0.67194(13) 0.0644(7) Uani 1 1 d . . . . .
F173 F 0.45023(5) 0.44748(16) 0.54336(12) 0.0620(7) Uani 1 1 d . . . . .
F174 F 0.42288(4) 0.29198(14) 0.50812(9) 0.0401(5) Uani 1 1 d . . . . .
F161 F 0.46784(5) -0.20519(17) 0.69579(15) 0.0720(8) Uani 1 1 d . . . . .
F162 F 0.49881(4) -0.05440(18) 0.68344(12) 0.0631(7) Uani 1 1 d . . . . .
C201 C 0.4347(2) 0.7048(5) 0.5405(4) 0.141(3) Uani 1 1 d . U . . .
H20A H 0.425635 0.764987 0.541315 0.212 Uiso 1 1 calc R U . . .
H20B H 0.420033 0.658326 0.521644 0.212 Uiso 1 1 calc R U . . .
H20C H 0.445357 0.686675 0.585095 0.212 Uiso 1 1 calc R U . . .
C202 C 0.45502(9) 0.7117(3) 0.4989(2) 0.0926(19) Uani 1 1 d G U . . .
C203 C 0.47022(11) 0.6340(3) 0.4909(2) 0.122(2) Uani 1 1 d G U . . .
H203 H 0.469763 0.579425 0.515198 0.147 Uiso 1 1 calc R U . . .
C204 C 0.48610(10) 0.6362(3) 0.4475(3) 0.144(3) Uani 1 1 d G U . . .
H204 H 0.496492 0.583067 0.442070 0.172 Uiso 1 1 calc R U . . .
C205 C 0.48678(9) 0.7161(3) 0.4120(2) 0.0923(19) Uani 1 1 d G U . . .
H205 H 0.497627 0.717538 0.382317 0.111 Uiso 1 1 calc R U . . .
C206 C 0.47157(11) 0.7938(3) 0.4200(2) 0.135(3) Uani 1 1 d G U . . .
H206 H 0.472034 0.848368 0.395693 0.162 Uiso 1 1 calc R U . . .
C207 C 0.45570(10) 0.7916(3) 0.4634(3) 0.127(3) Uani 1 1 d G U . . .
H207 H 0.445305 0.844727 0.468822 0.152 Uiso 1 1 calc R U . . .

loop_
_atom_site_aniso_label
_atom_site_aniso_U_11
_atom_site_aniso_U_22
_atom_site_aniso_U_33
_atom_site_aniso_U_23
_atom_site_aniso_U_13
_atom_site_aniso_U_12
Ba1 0.02673(10) 0.02972(12) 0.02606(10) 0.00292(8) 0.00533(7) 0.00198(8)
O1 0.0480(14) 0.0434(15) 0.0352(13) -0.0062(11) 0.0140(11) -0.0078(12)
C2 0.055(2) 0.043(2) 0.046(2) 0.0058(18) 0.0158(18) -0.0061(19)
C3 0.039(2) 0.049(2) 0.057(2) 0.004(2) 0.0107(17) -0.0034(18)
C4 0.044(2) 0.050(2) 0.0403(19) -0.0059(18) 0.0043(16) 0.0010(18)
C5 0.0389(19) 0.049(2) 0.0399(19) 0.0007(18) 0.0141(15) 0.0057(17)
C6 0.0380(19) 0.053(2) 0.0368(18) -0.0057(18) 0.0105(15) -0.0036(17)
O11A 0.0377(14) 0.0623(18) 0.0518(16) 0.0206(14) 0.0166(12) 0.0016(13)
C12A 0.066(3) 0.057(3) 0.124(5) 0.042(3) 0.048(3) 0.013(2)
C13A 0.086(5) 0.078(5) 0.118(6) 0.006(5) 0.044(5) -0.002(4)
C14A 0.073(4) 0.073(4) 0.099(5) 0.008(5) 0.049(4) -0.002(4)
C15A 0.090(5) 0.077(5) 0.111(6) 0.001(5) 0.049(5) 0.004(4)
C16A 0.059(3) 0.067(3) 0.125(5) 0.044(3) 0.046(3) 0.017(3)
O11B 0.0377(14) 0.0623(18) 0.0518(16) 0.0206(14) 0.0166(12) 0.0016(13)
C12B 0.066(3) 0.057(3) 0.124(5) 0.042(3) 0.048(3) 0.013(2)
C13B 0.067(4) 0.063(4) 0.062(4) 0.021(4) 0.039(4) 0.001(4)
C14B 0.065(4) 0.067(4) 0.072(5) 0.010(4) 0.043(4) -0.003(3)
C15B 0.070(5) 0.064(4) 0.061(5) 0.004(4) 0.039(4) 0.012(4)
C16B 0.059(3) 0.067(3) 0.125(5) 0.044(3) 0.046(3) 0.017(3)
P1 0.0299(4) 0.0249(4) 0.0273(4) 0.0030(3) 0.0101(3) 0.0023(3)
C21 0.0292(16) 0.0302(17) 0.0358(17) 0.0086(15) 0.0128(13) 0.0019(14)
C22 0.0402(19) 0.0341(19) 0.0416(19) 0.0054(16) 0.0136(15) -0.0042(16)
C23 0.045(2) 0.040(2) 0.063(3) 0.005(2) 0.0154(18) -0.0092(18)
C24 0.039(2) 0.056(3) 0.064(3) 0.025(2) 0.0224(19) 0.0017(19)
C25 0.042(2) 0.063(3) 0.046(2) 0.019(2) 0.0242(17) 0.006(2)
C26 0.0374(18) 0.045(2) 0.0385(18) 0.0068(17) 0.0170(15) 0.0035(16)
C27 0.0296(16) 0.0329(18) 0.0275(15) -0.0024(14) 0.0112(12) 0.0026(14)
C28 0.0386(18) 0.0372(19) 0.0307(16) 0.0043(15) 0.0124(14) 0.0017(15)
C29 0.045(2) 0.056(2) 0.0327(18) 0.0055(18) 0.0084(15) 0.0057(19)
C30 0.038(2) 0.081(3) 0.0346(19) -0.007(2) 0.0056(15) -0.002(2)
C31 0.0397(19) 0.055(2) 0.043(2) -0.0122(19) 0.0181(16) -0.0135(18)
C32 0.0342(17) 0.0360(19) 0.0366(17) -0.0056(16) 0.0156(14) -0.0032(15)
B41 0.0270(17) 0.0232(18) 0.0273(16) -0.0042(15) 0.0095(13) -0.0002(14)
C42 0.0344(16) 0.0232(16) 0.0295(15) 0.0014(13) 0.0180(13) 0.0039(13)
C43 0.0388(18) 0.0288(18) 0.0317(16) -0.0027(14) 0.0156(14) -0.0014(14)
C44 0.054(2) 0.0234(18) 0.044(2) 0.0021(16) 0.0295(17) 0.0030(16)
C45 0.051(2) 0.032(2) 0.0417(19) 0.0119(16) 0.0263(17) 0.0164(17)
C46 0.0367(18) 0.0368(19) 0.0314(16) 0.0059(15) 0.0167(14) 0.0098(15)
C47 0.0342(17) 0.0278(17) 0.0316(16) 0.0006(14) 0.0160(13) 0.0057(14)
F48 0.0481(12) 0.0278(10) 0.0437(11) -0.0018(9) 0.0113(9) -0.0075(9)
F49 0.0760(16) 0.0240(11) 0.0619(14) 0.0025(10) 0.0344(12) -0.0030(10)
F50 0.0766(16) 0.0373(12) 0.0500(13) 0.0212(10) 0.0288(11) 0.0190(11)
F51 0.0455(12) 0.0502(13) 0.0371(11) 0.0130(10) 0.0070(9) 0.0141(10)
F52 0.0337(9) 0.0311(10) 0.0319(9) 0.0012(8) 0.0083(7) 0.0020(8)
C53 0.0265(15) 0.0284(17) 0.0219(13) -0.0007(13) 0.0080(11) -0.0008(13)
C54 0.0322(16) 0.0272(17) 0.0256(15) -0.0006(13) 0.0077(12) 0.0032(13)
C55 0.0228(15) 0.042(2) 0.0308(16) 0.0032(15) 0.0098(12) -0.0003(14)
C56 0.0273(16) 0.0371(19) 0.0299(16) 0.0062(15) 0.0076(12) -0.0053(14)
C57 0.0306(16) 0.0264(17) 0.0283(15) 0.0059(14) 0.0057(12) 0.0011(13)
C58 0.0227(14) 0.0299(17) 0.0270(14) 0.0005(14) 0.0080(11) 0.0019(13)
F59 0.0342(10) 0.0310(10) 0.0445(11) 0.0032(9) 0.0172(8) 0.0079(8)
F60 0.0277(9) 0.0513(13) 0.0528(12) 0.0080(10) 0.0177(9) 0.0047(9)
F61 0.0332(10) 0.0443(12) 0.0475(12) 0.0110(10) 0.0100(9) -0.0098(9)
F62 0.0395(11) 0.0287(10) 0.0480(12) 0.0133(9) 0.0099(9) 0.0000(8)
F63 0.0277(9) 0.0328(10) 0.0435(11) 0.0129(9) 0.0139(8) 0.0073(8)
C64 0.0346(16) 0.0257(16) 0.0267(15) 0.0011(13) 0.0109(12) -0.0053(13)
C65 0.0381(18) 0.0333(19) 0.0312(16) -0.0003(15) 0.0138(13) -0.0065(15)
C66 0.057(2) 0.035(2) 0.0342(17) -0.0069(16) 0.0232(16) -0.0104(17)
C67 0.060(2) 0.036(2) 0.0235(15) -0.0026(15) 0.0079(15) -0.0151(18)
C68 0.0416(19) 0.0354(19) 0.0326(17) 0.0067(16) 0.0025(14) -0.0042(16)
C69 0.0381(17) 0.0249(17) 0.0288(15) -0.0011(14) 0.0106(13) -0.0043(14)
F70 0.0419(11) 0.0526(13) 0.0412(11) -0.0128(10) 0.0175(9) 0.0042(10)
F71 0.0669(15) 0.0605(14) 0.0444(12) -0.0212(11) 0.0303(11) -0.0127(12)
F72 0.0756(16) 0.0588(14) 0.0257(10) -0.0065(10) 0.0038(10) -0.0156(12)
F73 0.0523(13) 0.0572(14) 0.0417(12) 0.0000(11) -0.0074(10) 0.0042(11)
F74 0.0355(10) 0.0347(11) 0.0366(10) -0.0018(9) 0.0036(8) 0.0055(8)
P2 0.0238(4) 0.0318(4) 0.0245(4) 0.0027(3) 0.0058(3) 0.0024(3)
C121 0.0300(16) 0.0328(18) 0.0242(14) -0.0045(14) 0.0049(12) -0.0008(14)
C122 0.0332(17) 0.0350(19) 0.0371(17) -0.0078(15) 0.0093(14) -0.0030(15)
C123 0.040(2) 0.055(3) 0.056(2) -0.015(2) 0.0195(17) -0.0140(19)
C124 0.058(3) 0.047(3) 0.061(3) -0.017(2) 0.019(2) -0.026(2)
C125 0.065(3) 0.034(2) 0.047(2) -0.0076(18) 0.0096(19) -0.0056(19)
C126 0.0407(19) 0.036(2) 0.0364(18) -0.0049(16) 0.0044(14) 0.0023(16)
C127 0.0360(17) 0.044(2) 0.0280(16) 0.0051(15) 0.0134(13) 0.0080(16)
C128 0.043(2) 0.073(3) 0.0345(19) -0.004(2) 0.0115(15) 0.012(2)
C129 0.070(3) 0.103(4) 0.037(2) -0.009(2) 0.024(2) 0.020(3)
C130 0.068(3) 0.107(4) 0.064(3) 0.009(3) 0.045(3) 0.028(3)
C131 0.042(2) 0.082(3) 0.060(3) 0.025(2) 0.0268(19) 0.018(2)
C132 0.0346(18) 0.052(2) 0.0406(19) 0.0110(18) 0.0157(15) 0.0061(17)
B141 0.0206(15) 0.0308(19) 0.0230(15) 0.0022(15) 0.0052(12) 0.0003(14)
C142 0.0240(14) 0.0277(16) 0.0277(15) -0.0019(14) 0.0080(11) -0.0005(13)
C143 0.0330(16) 0.0272(17) 0.0280(15) 0.0003(14) 0.0092(12) -0.0008(14)
C144 0.0396(18) 0.0329(18) 0.0325(16) -0.0034(15) 0.0199(14) -0.0063(15)
C145 0.0323(17) 0.0305(18) 0.0427(19) -0.0078(16) 0.0180(15) -0.0038(14)
C146 0.0255(15) 0.0280(17) 0.0385(17) -0.0068(15) 0.0080(13) 0.0015(13)
C147 0.0264(15) 0.0285(16) 0.0254(14) -0.0001(13) 0.0074(12) -0.0031(13)
F148 0.0444(11) 0.0421(11) 0.0289(9) 0.0092(9) 0.0129(8) 0.0070(9)
F149 0.0640(14) 0.0452(12) 0.0448(12) 0.0023(10) 0.0363(10) -0.0003(11)
F150 0.0403(11) 0.0480(13) 0.0635(14) -0.0081(11) 0.0320(10) 0.0046(10)
F151 0.0363(10) 0.0390(11) 0.0520(12) 0.0056(10) 0.0142(9) 0.0142(9)
F152 0.0326(10) 0.0355(11) 0.0339(10) 0.0069(8) 0.0120(8) 0.0055(8)
C153 0.0277(15) 0.0336(18) 0.0239(14) 0.0032(14) 0.0085(12) 0.0042(14)
C154 0.0249(15) 0.0402(19) 0.0314(16) 0.0039(15) 0.0092(12) 0.0032(14)
C155 0.0392(19) 0.038(2) 0.044(2) 0.0116(17) 0.0144(15) 0.0046(16)
C156 0.045(2) 0.047(2) 0.054(2) 0.020(2) 0.0168(17) 0.0203(19)
C157 0.0303(18) 0.061(3) 0.046(2) 0.019(2) 0.0129(15) 0.0192(18)
C158 0.0284(16) 0.048(2) 0.0306(16) 0.0113(16) 0.0103(13) 0.0031(15)
F159 0.0292(9) 0.0352(10) 0.0371(10) 0.0034(9) 0.0105(8) 0.0006(8)
F160 0.0530(13) 0.0364(11) 0.0738(16) 0.0172(12) 0.0224(12) 0.0052(11)
F163 0.0254(9) 0.0560(13) 0.0457(11) 0.0118(10) 0.0093(8) 0.0026(9)
C164 0.0206(14) 0.0361(18) 0.0271(15) 0.0015(14) 0.0048(11) 0.0000(13)
C165 0.0233(15) 0.041(2) 0.0327(16) 0.0038(15) 0.0077(12) 0.0019(14)
C166 0.0256(16) 0.047(2) 0.0386(18) -0.0060(17) 0.0013(13) -0.0042(15)
C167 0.0306(18) 0.039(2) 0.060(2) -0.0023(19) 0.0037(16) -0.0109(16)
C168 0.0331(18) 0.044(2) 0.049(2) 0.0127(19) 0.0049(15) -0.0077(17)
C169 0.0225(15) 0.043(2) 0.0313(16) 0.0028(15) 0.0027(12) -0.0038(14)
F170 0.0393(11) 0.0504(13) 0.0268(9) 0.0015(9) 0.0074(8) -0.0043(9)
F171 0.0417(12) 0.0631(15) 0.0425(12) -0.0145(11) 0.0010(9) -0.0096(11)
F172 0.0583(14) 0.0472(14) 0.0755(16) -0.0036(13) 0.0019(12) -0.0224(12)
F173 0.0585(14) 0.0547(14) 0.0631(15) 0.0216(12) 0.0038(11) -0.0219(12)
F174 0.0333(10) 0.0518(13) 0.0296(10) 0.0114(9) 0.0011(8) -0.0103(9)
F161 0.0593(15) 0.0552(15) 0.107(2) 0.0366(15) 0.0328(15) 0.0338(12)
F162 0.0324(11) 0.0807(18) 0.0803(17) 0.0358(14) 0.0231(11) 0.0260(11)
C201 0.188(8) 0.128(6) 0.134(7) 0.010(5) 0.089(6) 0.036(6)
C202 0.102(4) 0.086(4) 0.083(4) 0.015(3) 0.019(3) -0.015(3)
C203 0.134(5) 0.085(4) 0.171(6) 0.015(4) 0.081(5) 0.009(4)
C204 0.142(6) 0.119(6) 0.188(7) 0.027(5) 0.078(6) -0.004(5)
C205 0.088(4) 0.096(4) 0.095(4) -0.017(3) 0.030(3) -0.004(3)
C206 0.119(5) 0.142(6) 0.153(6) 0.009(5) 0.057(5) 0.026(5)
C207 0.133(6) 0.112(5) 0.148(6) 0.020(5) 0.062(5) 0.004(4)

loop_
_atom_type_symbol
_atom_type_description
_atom_type_scat_dispersion_real
_atom_type_scat_dispersion_imag
_atom_type_scat_source
C C 0.0033 0.0016 'International Tables Vol C Tables 4.2.6.8 and 6.1.1.4'
H H 0.0000 0.0000 'International Tables Vol C Tables 4.2.6.8 and 6.1.1.4'
B B 0.0013 0.0007 'International Tables Vol C Tables 4.2.6.8 and 6.1.1.4'
Ba Ba -0.3244 2.2819 'International Tables Vol C Tables 4.2.6.8 and 6.1.1.4'
F F 0.0171 0.0103 'International Tables Vol C Tables 4.2.6.8 and 6.1.1.4'
O O 0.0106 0.0060 'International Tables Vol C Tables 4.2.6.8 and 6.1.1.4'
P P 0.1023 0.0942 'International Tables Vol C Tables 4.2.6.8 and 6.1.1.4'

loop_
_geom_angle_atom_site_label_1
_geom_angle_atom_site_label_2
_geom_angle_atom_site_label_3
_geom_angle
_geom_angle_site_symmetry_1
_geom_angle_site_symmetry_3
_geom_angle_publ_flag
O1 Ba1 O11B 97.31(8) . . ?
O1 Ba1 O11A 97.31(8) . . ?
O1 Ba1 F63 96.03(7) . . ?
O11B Ba1 F63 153.15(7) . . ?
O11A Ba1 F63 153.15(7) . . ?
O1 Ba1 F74 154.79(7) . . ?
O11B Ba1 F74 92.18(8) . . ?
O11A Ba1 F74 92.18(8) . . ?
F63 Ba1 F74 66.88(6) . . ?
O1 Ba1 F174 131.67(7) . . ?
O11B Ba1 F174 68.34(7) . . ?
O11A Ba1 F174 68.34(7) . . ?
F63 Ba1 F174 117.65(6) . . ?
F74 Ba1 F174 73.54(6) . . ?
O1 Ba1 F152 128.05(6) . . ?
O11B Ba1 F152 125.59(7) . . ?
O11A Ba1 F152 125.59(7) . . ?
F63 Ba1 F152 59.54(5) . . ?
F74 Ba1 F152 60.42(5) . . ?
F174 Ba1 F152 59.42(5) . . ?
O1 Ba1 P2 87.00(6) . . ?
O11B Ba1 P2 106.93(6) . . ?
O11A Ba1 P2 106.93(6) . . ?
F63 Ba1 P2 96.94(4) . . ?
F74 Ba1 P2 112.50(4) . . ?
F174 Ba1 P2 57.13(4) . . ?
F152 Ba1 P2 55.88(4) . . ?
O1 Ba1 P1 98.22(6) . . ?
O11B Ba1 P1 96.21(6) . . ?
O11A Ba1 P1 96.21(6) . . ?
F63 Ba1 P1 58.78(4) . . ?
F74 Ba1 P1 57.41(4) . . ?
F174 Ba1 P1 128.20(4) . . ?
F152 Ba1 P1 103.86(3) . . ?
P2 Ba1 P1 155.47(2) . . ?
C6 O1 C2 111.1(3) . . ?
C6 O1 Ba1 114.5(2) . . ?
C2 O1 Ba1 134.1(2) . . ?
O1 C2 C3 111.7(3) . . ?
O1 C2 H2A 109.3 . . ?
C3 C2 H2A 109.3 . . ?
O1 C2 H2B 109.3 . . ?
C3 C2 H2B 109.3 . . ?
H2A C2 H2B 107.9 . . ?
C2 C3 C4 111.4(3) . . ?
C2 C3 H3A 109.4 . . ?
C4 C3 H3A 109.4 . . ?
C2 C3 H3B 109.4 . . ?
C4 C3 H3B 109.4 . . ?
H3A C3 H3B 108.0 . . ?
C5 C4 C3 110.0(3) . . ?
C5 C4 H4A 109.7 . . ?
C3 C4 H4A 109.7 . . ?
C5 C4 H4B 109.7 . . ?
C3 C4 H4B 109.7 . . ?
H4A C4 H4B 108.2 . . ?
C4 C5 C6 110.0(3) . . ?
C4 C5 H5A 109.7 . . ?
C6 C5 H5A 109.7 . . ?
C4 C5 H5B 109.7 . . ?
C6 C5 H5B 109.7 . . ?
H5A C5 H5B 108.2 . . ?
O1 C6 C5 110.3(3) . . ?
O1 C6 H6A 109.6 . . ?
C5 C6 H6A 109.6 . . ?
O1 C6 H6B 109.6 . . ?
C5 C6 H6B 109.6 . . ?
H6A C6 H6B 108.1 . . ?
C16A O11A C12A 112.4(3) . . ?
C16A O11A Ba1 116.4(2) . . ?
C12A O11A Ba1 127.0(2) . . ?
C13A C12A O11A 118.8(9) . . ?
C13A C12A H12A 107.6 . . ?
O11A C12A H12A 107.6 . . ?
C13A C12A H12B 107.6 . . ?
O11A C12A H12B 107.6 . . ?
H12A C12A H12B 107.1 . . ?
C12A C13A C14A 122.5(13) . . ?
C12A C13A H13A 106.7 . . ?
C14A C13A H13A 106.7 . . ?
C12A C13A H13B 106.7 . . ?
C14A C13A H13B 106.7 . . ?
H13A C13A H13B 106.6 . . ?
C15A C14A C13A 110.0(12) . . ?
C15A C14A H14A 109.7 . . ?
C13A C14A H14A 109.7 . . ?
C15A C14A H14B 109.7 . . ?
C13A C14A H14B 109.7 . . ?
H14A C14A H14B 108.2 . . ?
C16A C15A C14A 116.0(13) . . ?
C16A C15A H15A 108.3 . . ?
C14A C15A H15A 108.3 . . ?
C16A C15A H15B 108.3 . . ?
C14A C15A H15B 108.3 . . ?
H15A C15A H15B 107.4 . . ?
C15A C16A O11A 121.7(9) . . ?
C15A C16A H16A 106.9 . . ?
O11A C16A H16A 106.9 . . ?
C15A C16A H16B 106.9 . . ?
O11A C16A H16B 106.9 . . ?
H16A C16A H16B 106.7 . . ?
C16B O11B C12B 112.4(3) . . ?
C16B O11B Ba1 116.4(2) . . ?
C12B O11B Ba1 127.0(2) . . ?
O11B C12B C13B 110.4(6) . . ?
O11B C12B H12C 109.6 . . ?
C13B C12B H12C 109.6 . . ?
O11B C12B H12D 109.6 . . ?
C13B C12B H12D 109.6 . . ?
H12C C12B H12D 108.1 . . ?
C14B C13B C12B 110.1(8) . . ?
C14B C13B H13C 109.6 . . ?
C12B C13B H13C 109.6 . . ?
C14B C13B H13D 109.6 . . ?
C12B C13B H13D 109.6 . . ?
H13C C13B H13D 108.2 . . ?
C13B C14B C15B 107.2(10) . . ?
C13B C14B H14C 110.3 . . ?
C15B C14B H14C 110.3 . . ?
C13B C14B H14D 110.3 . . ?
C15B C14B H14D 110.3 . . ?
H14C C14B H14D 108.5 . . ?
C16B C15B C14B 111.1(9) . . ?
C16B C15B H15C 109.4 . . ?
C14B C15B H15C 109.4 . . ?
C16B C15B H15D 109.4 . . ?
C14B C15B H15D 109.4 . . ?
H15C C15B H15D 108.0 . . ?
O11B C16B C15B 110.0(6) . . ?
O11B C16B H16C 109.7 . . ?
C15B C16B H16C 109.7 . . ?
O11B C16B H16D 109.7 . . ?
C15B C16B H16D 109.7 . . ?
H16C C16B H16D 108.2 . . ?
C27 P1 C21 102.56(14) . . ?
C27 P1 B41 106.82(14) . . ?
C21 P1 B41 109.15(15) . . ?
C27 P1 Ba1 120.63(11) . . ?
C21 P1 Ba1 104.21(10) . . ?
B41 P1 Ba1 112.57(10) . . ?
C22 C21 C26 117.1(3) . . ?
C22 C21 P1 123.2(2) . . ?
C26 C21 P1 119.3(3) . . ?
C21 C22 C23 121.4(3) . . ?
C21 C22 H22 119.3 . . ?
C23 C22 H22 119.3 . . ?
C24 C23 C22 120.6(4) . . ?
C24 C23 H23 119.7 . . ?
C22 C23 H23 119.7 . . ?
C25 C24 C23 119.1(4) . . ?
C25 C24 H24 120.5 . . ?
C23 C24 H24 120.5 . . ?
C24 C25 C26 121.0(4) . . ?
C24 C25 H25 119.5 . . ?
C26 C25 H25 119.5 . . ?
C25 C26 C21 120.8(4) . . ?
C25 C26 H26 119.6 . . ?
C21 C26 H26 119.6 . . ?
C32 C27 C28 118.2(3) . . ?
C32 C27 P1 117.8(2) . . ?
C28 C27 P1 124.0(3) . . ?
C29 C28 C27 121.1(3) . . ?
C29 C28 H28 119.4 . . ?
C27 C28 H28 119.4 . . ?
C30 C29 C28 120.0(4) . . ?
C30 C29 H29 120.0 . . ?
C28 C29 H29 120.0 . . ?
C29 C30 C31 119.8(3) . . ?
C29 C30 H30 120.1 . . ?
C31 C30 H30 120.1 . . ?
C30 C31 C32 120.3(4) . . ?
C30 C31 H31 119.9 . . ?
C32 C31 H31 119.9 . . ?
C27 C32 C31 120.6(3) . . ?
C27 C32 H32 119.7 . . ?
C31 C32 H32 119.7 . . ?
C42 B41 C53 115.3(2) . . ?
C42 B41 C64 113.3(3) . . ?
C53 B41 C64 102.6(2) . . ?
C42 B41 P1 104.2(2) . . ?
C53 B41 P1 108.7(2) . . ?
C64 B41 P1 112.9(2) . . ?
C47 C42 C43 112.9(3) . . ?
C47 C42 B41 122.5(3) . . ?
C43 C42 B41 124.4(3) . . ?
F48 C43 C44 114.5(3) . . ?
F48 C43 C42 120.7(3) . . ?
C44 C43 C42 124.8(3) . . ?
F49 C44 C45 119.6(3) . . ?
F49 C44 C43 120.9(3) . . ?
C45 C44 C43 119.5(3) . . ?
F50 C45 C44 120.3(3) . . ?
F50 C45 C46 121.1(3) . . ?
C44 C45 C46 118.5(3) . . ?
F51 C46 C45 119.2(3) . . ?
F51 C46 C47 120.5(3) . . ?
C45 C46 C47 120.3(3) . . ?
F52 C47 C46 115.6(3) . . ?
F52 C47 C42 120.4(3) . . ?
C46 C47 C42 124.0(3) . . ?
C58 C53 C54 111.7(3) . . ?
C58 C53 B41 122.9(3) . . ?
C54 C53 B41 125.0(3) . . ?
F59 C54 C55 115.0(3) . . ?
F59 C54 C53 121.0(3) . . ?
C55 C54 C53 124.0(3) . . ?
F60 C55 C56 119.6(3) . . ?
F60 C55 C54 120.1(3) . . ?
C56 C55 C54 120.3(3) . . ?
F61 C56 C55 120.8(3) . . ?
F61 C56 C57 120.3(3) . . ?
C55 C56 C57 119.0(3) . . ?
F62 C57 C58 121.1(3) . . ?
F62 C57 C56 120.3(3) . . ?
C58 C57 C56 118.6(3) . . ?
C57 C58 F63 114.1(3) . . ?
C57 C58 C53 126.3(3) . . ?
F63 C58 C53 119.7(3) . . ?
C58 F63 Ba1 162.32(16) . . ?
C69 C64 C65 112.1(3) . . ?
C69 C64 B41 129.6(3) . . ?
C65 C64 B41 118.2(3) . . ?
F70 C65 C66 115.7(3) . . ?
F70 C65 C64 119.6(3) . . ?
C66 C65 C64 124.7(3) . . ?
F71 C66 C67 120.4(3) . . ?
F71 C66 C65 120.4(3) . . ?
C67 C66 C65 119.1(3) . . ?
F72 C67 C68 120.7(3) . . ?
F72 C67 C66 119.9(3) . . ?
C68 C67 C66 119.4(3) . . ?
F73 C68 C67 120.4(3) . . ?
F73 C68 C69 120.4(3) . . ?
C67 C68 C69 119.2(3) . . ?
C64 C69 F74 120.6(3) . . ?
C64 C69 C68 125.3(3) . . ?
F74 C69 C68 114.0(3) . . ?
C69 F74 Ba1 145.83(17) . . ?
C121 P2 C127 104.06(16) . . ?
C121 P2 B141 106.52(14) . . ?
C127 P2 B141 110.55(14) . . ?
C121 P2 Ba1 118.73(10) . . ?
C127 P2 Ba1 95.01(11) . . ?
B141 P2 Ba1 120.02(11) . . ?
C126 C121 C122 118.7(3) . . ?
C126 C121 P2 124.3(3) . . ?
C122 C121 P2 117.0(3) . . ?
C123 C122 C121 120.3(3) . . ?
C123 C122 H122 119.8 . . ?
C121 C122 H122 119.8 . . ?
C124 C123 C122 120.0(4) . . ?
C124 C123 H123 120.0 . . ?
C122 C123 H123 120.0 . . ?
C125 C124 C123 120.2(4) . . ?
C125 C124 H124 119.9 . . ?
C123 C124 H124 119.9 . . ?
C124 C125 C126 120.5(4) . . ?
C124 C125 H125 119.8 . . ?
C126 C125 H125 119.8 . . ?
C125 C126 C121 120.3(3) . . ?
C125 C126 H126 119.8 . . ?
C121 C126 H126 119.8 . . ?
C128 C127 C132 118.3(3) . . ?
C128 C127 P2 118.8(3) . . ?
C132 C127 P2 122.1(3) . . ?
C127 C128 C129 120.8(4) . . ?
C127 C128 H128 119.6 . . ?
C129 C128 H128 119.6 . . ?
C130 C129 C128 120.1(4) . . ?
C130 C129 H129 119.9 . . ?
C128 C129 H129 119.9 . . ?
C129 C130 C131 120.8(4) . . ?
C129 C130 H130 119.6 . . ?
C131 C130 H130 119.6 . . ?
C130 C131 C132 119.4(4) . . ?
C130 C131 H131 120.3 . . ?
C132 C131 H131 120.3 . . ?
C131 C132 C127 120.6(4) . . ?
C131 C132 H132 119.7 . . ?
C127 C132 H132 119.7 . . ?
C153 B141 C164 114.4(2) . . ?
C153 B141 C142 115.9(2) . . ?
C164 B141 C142 102.3(2) . . ?
C153 B141 P2 105.3(2) . . ?
C164 B141 P2 113.8(2) . . ?
C142 B141 P2 104.97(19) . . ?
C147 C142 C143 112.8(3) . . ?
C147 C142 B141 121.0(3) . . ?
C143 C142 B141 126.1(3) . . ?
F148 C143 C144 115.5(3) . . ?
F148 C143 C142 121.1(3) . . ?
C144 C143 C142 123.4(3) . . ?
F149 C144 C145 119.2(3) . . ?
F149 C144 C143 120.1(3) . . ?
C145 C144 C143 120.7(3) . . ?
F150 C145 C144 120.6(3) . . ?
F150 C145 C146 120.6(3) . . ?
C144 C145 C146 118.7(3) . . ?
F151 C146 C145 120.5(3) . . ?
F151 C146 C147 120.6(3) . . ?
C145 C146 C147 118.9(3) . . ?
F152 C147 C146 114.1(3) . . ?
F152 C147 C142 120.6(3) . . ?
C146 C147 C142 125.3(3) . . ?
C147 F152 Ba1 149.92(17) . . ?
C154 C153 C158 111.9(3) . . ?
C154 C153 B141 123.7(3) . . ?
C158 C153 B141 124.1(3) . . ?
F159 C154 C155 114.8(3) . . ?
F159 C154 C153 119.8(3) . . ?
C155 C154 C153 125.4(3) . . ?
F160 C155 C154 121.3(3) . . ?
F160 C155 C156 119.3(3) . . ?
C154 C155 C156 119.3(3) . . ?
F161 C156 C157 120.8(3) . . ?
F161 C156 C155 120.7(4) . . ?
C157 C156 C155 118.5(3) . . ?
F162 C157 C156 119.5(3) . . ?
F162 C157 C158 120.4(4) . . ?
C156 C157 C158 120.1(3) . . ?
F163 C158 C157 114.7(3) . . ?
F163 C158 C153 120.7(3) . . ?
C157 C158 C153 124.7(3) . . ?
C169 C164 C165 111.9(3) . . ?
C169 C164 B141 129.2(3) . . ?
C165 C164 B141 118.5(3) . . ?
F170 C165 C166 116.1(3) . . ?
F170 C165 C164 118.9(3) . . ?
C166 C165 C164 125.0(3) . . ?
F171 C166 C165 121.2(3) . . ?
F171 C166 C167 119.2(3) . . ?
C165 C166 C167 119.6(3) . . ?
F172 C167 C168 121.1(4) . . ?
F172 C167 C166 120.9(3) . . ?
C168 C167 C166 118.0(3) . . ?
F173 C168 C169 120.4(3) . . ?
F173 C168 C167 119.7(3) . . ?
C169 C168 C167 119.8(3) . . ?
C168 C169 C164 125.7(3) . . ?
C168 C169 F174 113.8(3) . . ?
C164 C169 F174 120.5(3) . . ?
C169 F174 Ba1 148.57(18) . . ?
C202 C201 H20A 109.5 . . ?
C202 C201 H20B 109.5 . . ?
H20A C201 H20B 109.5 . . ?
C202 C201 H20C 109.5 . . ?
H20A C201 H20C 109.5 . . ?
H20B C201 H20C 109.5 . . ?
C203 C202 C207 120.0 . . ?
C203 C202 C201 119.4(4) . . ?
C207 C202 C201 120.1(4) . . ?
C204 C203 C202 120.0 . . ?
C204 C203 H203 120.0 . . ?
C202 C203 H203 120.0 . . ?
C203 C204 C205 120.0 . . ?
C203 C204 H204 120.0 . . ?
C205 C204 H204 120.0 . . ?
C204 C205 C206 120.0 . . ?
C204 C205 H205 120.0 . . ?
C206 C205 H205 120.0 . . ?
C205 C206 C207 120.0 . . ?
C205 C206 H206 120.0 . . ?
C207 C206 H206 120.0 . . ?
C206 C207 C202 120.0 . . ?
C206 C207 H207 120.0 . . ?
C202 C207 H207 120.0 . . ?

loop_
_geom_bond_atom_site_label_1
_geom_bond_atom_site_label_2
_geom_bond_distance
_geom_bond_site_symmetry_2
_geom_bond_publ_flag
Ba1 O1 2.623(2) . ?
Ba1 O11B 2.658(2) . ?
Ba1 O11A 2.658(2) . ?
Ba1 F63 2.7557(17) . ?
Ba1 F74 2.7634(19) . ?
Ba1 F174 2.7912(18) . ?
Ba1 F152 3.1120(18) . ?
Ba1 P2 3.2495(8) . ?
Ba1 P1 3.3080(8) . ?
O1 C6 1.444(4) . ?
O1 C2 1.457(4) . ?
C2 C3 1.494(5) . ?
C2 H2A 0.9900 . ?
C2 H2B 0.9900 . ?
C3 C4 1.528(5) . ?
C3 H3A 0.9900 . ?
C3 H3B 0.9900 . ?
C4 C5 1.506(5) . ?
C4 H4A 0.9900 . ?
C4 H4B 0.9900 . ?
C5 C6 1.512(5) . ?
C5 H5A 0.9900 . ?
C5 H5B 0.9900 . ?
C6 H6A 0.9900 . ?
C6 H6B 0.9900 . ?
O11A C16A 1.421(5) . ?
O11A C12A 1.450(5) . ?
C12A C13A 1.218(15) . ?
C12A H12A 0.9900 . ?
C12A H12B 0.9900 . ?
C13A C14A 1.52(2) . ?
C13A H13A 0.9900 . ?
C13A H13B 0.9900 . ?
C14A C15A 1.49(2) . ?
C14A H14A 0.9900 . ?
C14A H14B 0.9900 . ?
C15A C16A 1.294(17) . ?
C15A H15A 0.9900 . ?
C15A H15B 0.9900 . ?
C16A H16A 0.9900 . ?
C16A H16B 0.9900 . ?
O11B C16B 1.421(5) . ?
O11B C12B 1.450(5) . ?
C12B C13B 1.546(11) . ?
C12B H12C 0.9900 . ?
C12B H12D 0.9900 . ?
C13B C14B 1.498(18) . ?
C13B H13C 0.9900 . ?
C13B H13D 0.9900 . ?
C14B C15B 1.529(19) . ?
C14B H14C 0.9900 . ?
C14B H14D 0.9900 . ?
C15B C16B 1.489(13) . ?
C15B H15C 0.9900 . ?
C15B H15D 0.9900 . ?
C16B H16C 0.9900 . ?
C16B H16D 0.9900 . ?
P1 C27 1.829(3) . ?
P1 C21 1.840(3) . ?
P1 B41 2.071(3) . ?
C21 C22 1.384(5) . ?
C21 C26 1.406(4) . ?
C22 C23 1.391(5) . ?
C22 H22 0.9500 . ?
C23 C24 1.373(5) . ?
C23 H23 0.9500 . ?
C24 C25 1.370(6) . ?
C24 H24 0.9500 . ?
C25 C26 1.382(5) . ?
C25 H25 0.9500 . ?
C26 H26 0.9500 . ?
C27 C32 1.394(5) . ?
C27 C28 1.399(4) . ?
C28 C29 1.397(5) . ?
C28 H28 0.9500 . ?
C29 C30 1.381(6) . ?
C29 H29 0.9500 . ?
C30 C31 1.386(6) . ?
C30 H30 0.9500 . ?
C31 C32 1.401(5) . ?
C31 H31 0.9500 . ?
C32 H32 0.9500 . ?
B41 C42 1.634(5) . ?
B41 C53 1.659(5) . ?
B41 C64 1.663(4) . ?
C42 C47 1.390(4) . ?
C42 C43 1.394(4) . ?
C43 F48 1.348(4) . ?
C43 C44 1.373(5) . ?
C44 F49 1.344(4) . ?
C44 C45 1.372(5) . ?
C45 F50 1.347(4) . ?
C45 C46 1.373(5) . ?
C46 F51 1.354(4) . ?
C46 C47 1.375(5) . ?
C47 F52 1.349(4) . ?
C53 C58 1.390(4) . ?
C53 C54 1.399(4) . ?
C54 F59 1.350(3) . ?
C54 C55 1.382(4) . ?
C55 F60 1.351(3) . ?
C55 C56 1.361(5) . ?
C56 F61 1.348(4) . ?
C56 C57 1.375(4) . ?
C57 F62 1.341(3) . ?
C57 C58 1.369(4) . ?
C58 F63 1.375(3) . ?
C64 C69 1.376(4) . ?
C64 C65 1.399(4) . ?
C65 F70 1.345(4) . ?
C65 C66 1.383(5) . ?
C66 F71 1.335(4) . ?
C66 C67 1.371(5) . ?
C67 F72 1.347(4) . ?
C67 C68 1.358(5) . ?
C68 F73 1.344(4) . ?
C68 C69 1.387(4) . ?
C69 F74 1.379(4) . ?
P2 C121 1.825(3) . ?
P2 C127 1.833(3) . ?
P2 B141 2.050(3) . ?
C121 C126 1.395(5) . ?
C121 C122 1.395(4) . ?
C122 C123 1.390(5) . ?
C122 H122 0.9500 . ?
C123 C124 1.378(6) . ?
C123 H123 0.9500 . ?
C124 C125 1.373(6) . ?
C124 H124 0.9500 . ?
C125 C126 1.382(5) . ?
C125 H125 0.9500 . ?
C126 H126 0.9500 . ?
C127 C128 1.384(5) . ?
C127 C132 1.403(5) . ?
C128 C129 1.391(5) . ?
C128 H128 0.9500 . ?
C129 C130 1.362(7) . ?
C129 H129 0.9500 . ?
C130 C131 1.380(7) . ?
C130 H130 0.9500 . ?
C131 C132 1.391(5) . ?
C131 H131 0.9500 . ?
C132 H132 0.9500 . ?
B141 C153 1.641(5) . ?
B141 C164 1.644(5) . ?
B141 C142 1.659(4) . ?
C142 C147 1.386(4) . ?
C142 C143 1.399(4) . ?
C143 F148 1.341(4) . ?
C143 C144 1.378(4) . ?
C144 F149 1.348(4) . ?
C144 C145 1.371(5) . ?
C145 F150 1.342(4) . ?
C145 C146 1.372(5) . ?
C146 F151 1.347(4) . ?
C146 C147 1.385(4) . ?
C147 F152 1.370(3) . ?
C153 C154 1.393(5) . ?
C153 C158 1.398(4) . ?
C154 F159 1.357(3) . ?
C154 C155 1.372(5) . ?
C155 F160 1.343(4) . ?
C155 C156 1.383(5) . ?
C156 F161 1.351(4) . ?
C156 C157 1.366(6) . ?
C157 F162 1.348(4) . ?
C157 C158 1.377(5) . ?
C158 F163 1.356(4) . ?
C164 C169 1.371(5) . ?
C164 C165 1.402(4) . ?
C165 F170 1.350(4) . ?
C165 C166 1.368(5) . ?
C166 F171 1.345(4) . ?
C166 C167 1.378(5) . ?
C167 F172 1.346(4) . ?
C167 C168 1.373(5) . ?
C168 F173 1.350(4) . ?
C168 C169 1.371(5) . ?
C169 F174 1.378(4) . ?
C201 C202 1.539(8) . ?
C201 H20A 0.9800 . ?
C201 H20B 0.9800 . ?
C201 H20C 0.9800 . ?
C202 C203 1.3900 . ?
C202 C207 1.3900 . ?
C203 C204 1.3900 . ?
C203 H203 0.9500 . ?
C204 C205 1.3900 . ?
C204 H204 0.9500 . ?
C205 C206 1.3900 . ?
C205 H205 0.9500 . ?
C206 C207 1.3900 . ?
C206 H206 0.9500 . ?
C207 H207 0.9500 . ?

loop_
_geom_torsion_atom_site_label_1
_geom_torsion_atom_site_label_2
_geom_torsion_atom_site_label_3
_geom_torsion_atom_site_label_4
_geom_torsion
_geom_torsion_site_symmetry_1
_geom_torsion_site_symmetry_2
_geom_torsion_site_symmetry_3
_geom_torsion_site_symmetry_4
_geom_torsion_publ_flag
C6 O1 C2 C3 -58.7(4) . . . . ?
Ba1 O1 C2 C3 128.3(3) . . . . ?
O1 C2 C3 C4 53.8(4) . . . . ?
C2 C3 C4 C5 -52.0(4) . . . . ?
C3 C4 C5 C6 54.3(4) . . . . ?
C2 O1 C6 C5 61.1(4) . . . . ?
Ba1 O1 C6 C5 -124.4(3) . . . . ?
C4 C5 C6 O1 -59.4(4) . . . . ?
C16A O11A C12A C13A 34.2(11) . . . . ?
Ba1 O11A C12A C13A -170.1(9) . . . . ?
O11A C12A C13A C14A -33.1(18) . . . . ?
C12A C13A C14A C15A 30.0(19) . . . . ?
C13A C14A C15A C16A -30.7(17) . . . . ?
C14A C15A C16A O11A 39.1(17) . . . . ?
C12A O11A C16A C15A -38.6(11) . . . . ?
Ba1 O11A C16A C15A 162.9(10) . . . . ?
C16B O11B C12B C13B 57.9(7) . . . . ?
Ba1 O11B C12B C13B -146.3(5) . . . . ?
O11B C12B C13B C14B -56.6(10) . . . . ?
C12B C13B C14B C15B 56.0(11) . . . . ?
C13B C14B C15B C16B -58.6(11) . . . . ?
C12B O11B C16B C15B -59.7(8) . . . . ?
Ba1 O11B C16B C15B 141.8(6) . . . . ?
C14B C15B C16B O11B 60.2(10) . . . . ?
C27 P1 C21 C22 146.1(3) . . . . ?
B41 P1 C21 C22 33.1(3) . . . . ?
Ba1 P1 C21 C22 -87.4(3) . . . . ?
C27 P1 C21 C26 -41.6(3) . . . . ?
B41 P1 C21 C26 -154.7(3) . . . . ?
Ba1 P1 C21 C26 84.9(3) . . . . ?
C26 C21 C22 C23 0.3(5) . . . . ?
P1 C21 C22 C23 172.6(3) . . . . ?
C21 C22 C23 C24 -0.1(6) . . . . ?
C22 C23 C24 C25 -0.2(6) . . . . ?
C23 C24 C25 C26 0.3(6) . . . . ?
C24 C25 C26 C21 -0.1(6) . . . . ?
C22 C21 C26 C25 -0.2(5) . . . . ?
P1 C21 C26 C25 -172.9(3) . . . . ?
C21 P1 C27 C32 149.3(2) . . . . ?
B41 P1 C27 C32 -95.9(3) . . . . ?
Ba1 P1 C27 C32 34.2(3) . . . . ?
C21 P1 C27 C28 -30.1(3) . . . . ?
B41 P1 C27 C28 84.7(3) . . . . ?
Ba1 P1 C27 C28 -145.2(2) . . . . ?
C32 C27 C28 C29 1.1(5) . . . . ?
P1 C27 C28 C29 -179.5(3) . . . . ?
C27 C28 C29 C30 -0.4(5) . . . . ?
C28 C29 C30 C31 -0.5(6) . . . . ?
C29 C30 C31 C32 0.6(6) . . . . ?
C28 C27 C32 C31 -1.0(5) . . . . ?
P1 C27 C32 C31 179.6(2) . . . . ?
C30 C31 C32 C27 0.2(5) . . . . ?
C53 B41 C42 C47 -43.1(4) . . . . ?
C64 B41 C42 C47 -161.0(3) . . . . ?
P1 B41 C42 C47 75.9(3) . . . . ?
C53 B41 C42 C43 143.0(3) . . . . ?
C64 B41 C42 C43 25.1(4) . . . . ?
P1 B41 C42 C43 -98.0(3) . . . . ?
C47 C42 C43 F48 178.4(3) . . . . ?
B41 C42 C43 F48 -7.2(5) . . . . ?
C47 C42 C43 C44 -0.1(5) . . . . ?
B41 C42 C43 C44 174.3(3) . . . . ?
F48 C43 C44 F49 0.7(4) . . . . ?
C42 C43 C44 F49 179.2(3) . . . . ?
F48 C43 C44 C45 -179.0(3) . . . . ?
C42 C43 C44 C45 -0.5(5) . . . . ?
F49 C44 C45 F50 1.1(5) . . . . ?
C43 C44 C45 F50 -179.1(3) . . . . ?
F49 C44 C45 C46 -179.0(3) . . . . ?
C43 C44 C45 C46 0.7(5) . . . . ?
F50 C45 C46 F51 -0.2(5) . . . . ?
C44 C45 C46 F51 179.9(3) . . . . ?
F50 C45 C46 C47 179.5(3) . . . . ?
C44 C45 C46 C47 -0.4(5) . . . . ?
F51 C46 C47 F52 -2.1(4) . . . . ?
C45 C46 C47 F52 178.2(3) . . . . ?
F51 C46 C47 C42 179.4(3) . . . . ?
C45 C46 C47 C42 -0.2(5) . . . . ?
C43 C42 C47 F52 -177.9(3) . . . . ?
B41 C42 C47 F52 7.5(4) . . . . ?
C43 C42 C47 C46 0.5(4) . . . . ?
B41 C42 C47 C46 -174.1(3) . . . . ?
C42 B41 C53 C58 163.6(3) . . . . ?
C64 B41 C53 C58 -72.7(3) . . . . ?
P1 B41 C53 C58 47.1(3) . . . . ?
C42 B41 C53 C54 -24.4(4) . . . . ?
C64 B41 C53 C54 99.4(3) . . . . ?
P1 B41 C53 C54 -140.8(3) . . . . ?
C58 C53 C54 F59 176.3(3) . . . . ?
B41 C53 C54 F59 3.4(4) . . . . ?
C58 C53 C54 C55 -4.6(4) . . . . ?
B41 C53 C54 C55 -177.4(3) . . . . ?
F59 C54 C55 F60 2.2(4) . . . . ?
C53 C54 C55 F60 -177.0(3) . . . . ?
F59 C54 C55 C56 -179.2(3) . . . . ?
C53 C54 C55 C56 1.6(5) . . . . ?
F60 C55 C56 F61 0.5(5) . . . . ?
C54 C55 C56 F61 -178.0(3) . . . . ?
F60 C55 C56 C57 -178.9(3) . . . . ?
C54 C55 C56 C57 2.5(5) . . . . ?
F61 C56 C57 F62 -2.2(5) . . . . ?
C55 C56 C57 F62 177.3(3) . . . . ?
F61 C56 C57 C58 177.5(3) . . . . ?
C55 C56 C57 C58 -3.0(5) . . . . ?
F62 C57 C58 F63 -2.6(4) . . . . ?
C56 C57 C58 F63 177.7(3) . . . . ?
F62 C57 C58 C53 179.3(3) . . . . ?
C56 C57 C58 C53 -0.5(5) . . . . ?
C54 C53 C58 C57 4.1(4) . . . . ?
B41 C53 C58 C57 177.1(3) . . . . ?
C54 C53 C58 F63 -174.0(2) . . . . ?
B41 C53 C58 F63 -1.0(4) . . . . ?
C57 C58 F63 Ba1 130.7(5) . . . . ?
C53 C58 F63 Ba1 -51.1(7) . . . . ?
C42 B41 C64 C69 -132.3(3) . . . . ?
C53 B41 C64 C69 102.7(4) . . . . ?
P1 B41 C64 C69 -14.1(4) . . . . ?
C42 B41 C64 C65 50.7(4) . . . . ?
C53 B41 C64 C65 -74.3(3) . . . . ?
P1 B41 C64 C65 168.8(2) . . . . ?
C69 C64 C65 F70 -178.4(3) . . . . ?
B41 C64 C65 F70 -0.9(4) . . . . ?
C69 C64 C65 C66 4.0(5) . . . . ?
B41 C64 C65 C66 -178.5(3) . . . . ?
F70 C65 C66 F71 -1.3(5) . . . . ?
C64 C65 C66 F71 176.4(3) . . . . ?
F70 C65 C66 C67 -179.8(3) . . . . ?
C64 C65 C66 C67 -2.1(5) . . . . ?
F71 C66 C67 F72 -0.4(5) . . . . ?
C65 C66 C67 F72 178.1(3) . . . . ?
F71 C66 C67 C68 -179.6(3) . . . . ?
C65 C66 C67 C68 -1.1(5) . . . . ?
F72 C67 C68 F73 2.5(5) . . . . ?
C66 C67 C68 F73 -178.3(3) . . . . ?
F72 C67 C68 C69 -177.3(3) . . . . ?
C66 C67 C68 C69 1.9(5) . . . . ?
C65 C64 C69 F74 179.8(3) . . . . ?
B41 C64 C69 F74 2.6(5) . . . . ?
C65 C64 C69 C68 -3.1(5) . . . . ?
B41 C64 C69 C68 179.7(3) . . . . ?
F73 C68 C69 C64 -179.4(3) . . . . ?
C67 C68 C69 C64 0.4(5) . . . . ?
F73 C68 C69 F74 -2.1(5) . . . . ?
C67 C68 C69 F74 177.6(3) . . . . ?
C64 C69 F74 Ba1 -63.6(4) . . . . ?
C68 C69 F74 Ba1 118.9(3) . . . . ?
C127 P2 C121 C126 26.6(3) . . . . ?
B141 P2 C121 C126 -90.2(3) . . . . ?
Ba1 P2 C121 C126 130.5(3) . . . . ?
C127 P2 C121 C122 -155.3(2) . . . . ?
B141 P2 C121 C122 87.8(3) . . . . ?
Ba1 P2 C121 C122 -51.4(3) . . . . ?
C126 C121 C122 C123 1.8(5) . . . . ?
P2 C121 C122 C123 -176.3(3) . . . . ?
C121 C122 C123 C124 -1.2(5) . . . . ?
C122 C123 C124 C125 0.2(6) . . . . ?
C123 C124 C125 C126 0.3(6) . . . . ?
C124 C125 C126 C121 0.3(5) . . . . ?
C122 C121 C126 C125 -1.4(5) . . . . ?
P2 C121 C126 C125 176.6(3) . . . . ?
C121 P2 C127 C128 48.2(3) . . . . ?
B141 P2 C127 C128 162.3(3) . . . . ?
Ba1 P2 C127 C128 -73.0(3) . . . . ?
C121 P2 C127 C132 -142.3(3) . . . . ?
B141 P2 C127 C132 -28.2(3) . . . . ?
Ba1 P2 C127 C132 96.4(3) . . . . ?
C132 C127 C128 C129 1.6(6) . . . . ?
P2 C127 C128 C129 171.5(4) . . . . ?
C127 C128 C129 C130 -1.2(7) . . . . ?
C128 C129 C130 C131 1.0(8) . . . . ?
C129 C130 C131 C132 -1.1(7) . . . . ?
C130 C131 C132 C127 1.6(6) . . . . ?
C128 C127 C132 C131 -1.8(5) . . . . ?
P2 C127 C132 C131 -171.3(3) . . . . ?
C153 B141 C142 C147 -165.9(3) . . . . ?
C164 B141 C142 C147 68.9(3) . . . . ?
P2 B141 C142 C147 -50.2(3) . . . . ?
C153 B141 C142 C143 17.9(4) . . . . ?
C164 B141 C142 C143 -107.3(3) . . . . ?
P2 B141 C142 C143 133.7(3) . . . . ?
C147 C142 C143 F148 -172.3(3) . . . . ?
B141 C142 C143 F148 4.1(5) . . . . ?
C147 C142 C143 C144 4.9(5) . . . . ?
B141 C142 C143 C144 -178.7(3) . . . . ?
F148 C143 C144 F149 -3.0(4) . . . . ?
C142 C143 C144 F149 179.6(3) . . . . ?
F148 C143 C144 C145 175.3(3) . . . . ?
C142 C143 C144 C145 -2.0(5) . . . . ?
F149 C144 C145 F150 -1.9(5) . . . . ?
C143 C144 C145 F150 179.7(3) . . . . ?
F149 C144 C145 C146 176.3(3) . . . . ?
C143 C144 C145 C146 -2.1(5) . . . . ?
F150 C145 C146 F151 1.6(5) . . . . ?
C144 C145 C146 F151 -176.7(3) . . . . ?
F150 C145 C146 C147 -179.0(3) . . . . ?
C144 C145 C146 C147 2.7(5) . . . . ?
F151 C146 C147 F152 2.9(4) . . . . ?
C145 C146 C147 F152 -176.4(3) . . . . ?
F151 C146 C147 C142 180.0(3) . . . . ?
C145 C146 C147 C142 0.6(5) . . . . ?
C143 C142 C147 F152 172.6(3) . . . . ?
B141 C142 C147 F152 -4.0(4) . . . . ?
C143 C142 C147 C146 -4.2(5) . . . . ?
B141 C142 C147 C146 179.1(3) . . . . ?
C146 C147 F152 Ba1 -118.7(3) . . . . ?
C142 C147 F152 Ba1 64.1(5) . . . . ?
C164 B141 C153 C154 162.2(3) . . . . ?
C142 B141 C153 C154 43.4(4) . . . . ?
P2 B141 C153 C154 -72.1(3) . . . . ?
C164 B141 C153 C158 -24.8(4) . . . . ?
C142 B141 C153 C158 -143.6(3) . . . . ?
P2 B141 C153 C158 100.9(3) . . . . ?
C158 C153 C154 F159 177.1(3) . . . . ?
B141 C153 C154 F159 -9.1(4) . . . . ?
C158 C153 C154 C155 -2.8(5) . . . . ?
B141 C153 C154 C155 171.0(3) . . . . ?
F159 C154 C155 F160 2.2(5) . . . . ?
C153 C154 C155 F160 -177.8(3) . . . . ?
F159 C154 C155 C156 -179.3(3) . . . . ?
C153 C154 C155 C156 0.7(6) . . . . ?
F160 C155 C156 F161 0.3(6) . . . . ?
C154 C155 C156 F161 -178.3(3) . . . . ?
F160 C155 C156 C157 179.9(4) . . . . ?
C154 C155 C156 C157 1.3(6) . . . . ?
F161 C156 C157 F162 -1.2(6) . . . . ?
C155 C156 C157 F162 179.2(3) . . . . ?
F161 C156 C157 C158 178.7(4) . . . . ?
C155 C156 C157 C158 -0.9(6) . . . . ?
F162 C157 C158 F163 -1.7(5) . . . . ?
C156 C157 C158 F163 178.5(3) . . . . ?
F162 C157 C158 C153 178.3(3) . . . . ?
C156 C157 C158 C153 -1.5(6) . . . . ?
C154 C153 C158 F163 -176.8(3) . . . . ?
B141 C153 C158 F163 9.5(5) . . . . ?
C154 C153 C158 C157 3.2(5) . . . . ?
B141 C153 C158 C157 -170.5(3) . . . . ?
C153 B141 C164 C169 132.2(3) . . . . ?
C142 B141 C164 C169 -101.6(4) . . . . ?
P2 B141 C164 C169 11.1(4) . . . . ?
C153 B141 C164 C165 -56.9(4) . . . . ?
C142 B141 C164 C165 69.3(3) . . . . ?
P2 B141 C164 C165 -178.0(2) . . . . ?
C169 C164 C165 F170 -179.7(3) . . . . ?
B141 C164 C165 F170 7.9(4) . . . . ?
C169 C164 C165 C166 1.3(5) . . . . ?
B141 C164 C165 C166 -171.1(3) . . . . ?
F170 C165 C166 F171 -0.1(5) . . . . ?
C164 C165 C166 F171 178.9(3) . . . . ?
F170 C165 C166 C167 -179.0(3) . . . . ?
C164 C165 C166 C167 0.0(5) . . . . ?
F171 C166 C167 F172 0.3(5) . . . . ?
C165 C166 C167 F172 179.3(3) . . . . ?
F171 C166 C167 C168 179.5(3) . . . . ?
C165 C166 C167 C168 -1.6(5) . . . . ?
F172 C167 C168 F173 -1.3(6) . . . . ?
C166 C167 C168 F173 179.5(3) . . . . ?
F172 C167 C168 C169 -179.1(3) . . . . ?
C166 C167 C168 C169 1.8(6) . . . . ?
F173 C168 C169 C164 -178.1(3) . . . . ?
C167 C168 C169 C164 -0.4(6) . . . . ?
F173 C168 C169 F174 1.0(5) . . . . ?
C167 C168 C169 F174 178.8(3) . . . . ?
C165 C164 C169 C168 -1.2(5) . . . . ?
B141 C164 C169 C168 170.2(3) . . . . ?
C165 C164 C169 F174 179.7(3) . . . . ?
B141 C164 C169 F174 -8.9(5) . . . . ?
C168 C169 F174 Ba1 -109.5(4) . . . . ?
C164 C169 F174 Ba1 69.7(5) . . . . ?
C207 C202 C203 C204 0.0 . . . . ?
C201 C202 C203 C204 172.5(6) . . . . ?
C202 C203 C204 C205 0.0 . . . . ?
C203 C204 C205 C206 0.0 . . . . ?
C204 C205 C206 C207 0.0 . . . . ?
C205 C206 C207 C202 0.0 . . . . ?
C203 C202 C207 C206 0.0 . . . . ?
C201 C202 C207 C206 -172.4(6) . . . . ?
